data_1566116
loop_
_publ_author_name
'Su, Qing'
'Li, Pei'
'He, Mina'
'Wu, Qiaolin'
'Ye, Ling'
'Mu, Ying'
'Ma, Yudan'

_publ_section_title
;
 A new anilido-imine compound containing o-OMe-anilinyl derived from an
 unexpected adduct: Synthesis, crystal structure and its coordination
 capability
;
_journal_issue 4
_journal_name_full 'Comptes Rendus Chimie'
_journal_page_first 377
_journal_page_last 385
_journal_paper_doi 10.1016/j.crci.2013.09.005
_journal_volume 17
_journal_year 2014
_chemical_formula_moiety 'C21 H20 N2 O2'
_chemical_formula_sum 'C21 H20 N2 O2'
_chemical_formula_weight 332.39
_space_group_IT_number 4
_space_group_name_Hall 'P 2yb'
_space_group_name_H-M_alt 'P 1 21 1'
_symmetry_cell_setting monoclinic
_symmetry_space_group_name_H-M 'P 1 21 1'
_atom_sites_solution_hydrogens geom
_atom_sites_solution_primary direct
_atom_sites_solution_secondary difmap
_audit_creation_method SHELXL-97
_cell_angle_alpha 90.00
_cell_angle_beta 119.23(3)
_cell_angle_gamma 90.00
_cell_formula_units_Z 2
_cell_length_a 11.736(2)
_cell_length_b 7.3385(15)
_cell_length_c 11.975(2)
_cell_measurement_reflns_used 7123
_cell_measurement_temperature 293(2)
_cell_measurement_theta_max 27.48
_cell_measurement_theta_min 3.39
_cell_volume 900.0(4)
_computing_cell_refinement RAPID-AUTO
_computing_data_collection RAPID-AUTO
_computing_data_reduction RAPID-AUTO
_computing_molecular_graphics SHELXTL-XP
_computing_publication_material SHELXTL
_computing_structure_refinement 'SHELXL-97 (Sheldrick, 2008)'
_computing_structure_solution 'SHELXS-97 (Sheldrick, 2008)'
_diffrn_ambient_temperature 293(2)
_diffrn_detector_area_resol_mean 0
_diffrn_measured_fraction_theta_full 0.996
_diffrn_measured_fraction_theta_max 0.996
_diffrn_measurement_device_type 'Rigaku RAXIS-RAPID'
_diffrn_measurement_method '\w scans'
_diffrn_radiation_monochromator graphite
_diffrn_radiation_source 'fine-focus sealed tube'
_diffrn_radiation_type MoK\a
_diffrn_radiation_wavelength 0.71073
_diffrn_reflns_av_R_equivalents 0.0294
_diffrn_reflns_av_sigmaI/netI 0.0382
_diffrn_reflns_limit_h_max 15
_diffrn_reflns_limit_h_min -14
_diffrn_reflns_limit_k_max 9
_diffrn_reflns_limit_k_min -9
_diffrn_reflns_limit_l_max 15
_diffrn_reflns_limit_l_min -15
_diffrn_reflns_number 8901
_diffrn_reflns_theta_full 27.48
_diffrn_reflns_theta_max 27.48
_diffrn_reflns_theta_min 3.39
_diffrn_standards_decay_% 0
_diffrn_standards_interval_count 0
_diffrn_standards_interval_time 0
_diffrn_standards_number 0
_exptl_absorpt_coefficient_mu 0.080
_exptl_absorpt_correction_T_max 0.9891
_exptl_absorpt_correction_T_min 0.9693
_exptl_absorpt_correction_type multi-scan
_exptl_crystal_colour yellow
_exptl_crystal_density_diffrn 1.226
_exptl_crystal_density_method 'not measured'
_exptl_crystal_description block
_exptl_crystal_F_000 352
_exptl_crystal_size_max 0.39
_exptl_crystal_size_mid 0.15
_exptl_crystal_size_min 0.14
_refine_diff_density_max 0.101
_refine_diff_density_min -0.107
_refine_diff_density_rms 0.025
_refine_ls_abs_structure_details 'Flack H D (1983), Acta Cryst. A39, 876-881'
_refine_ls_abs_structure_Flack 0.2(12)
_refine_ls_extinction_method none
_refine_ls_goodness_of_fit_ref 1.040
_refine_ls_hydrogen_treatment mixed
_refine_ls_matrix_type full
_refine_ls_number_parameters 232
_refine_ls_number_reflns 3940
_refine_ls_number_restraints 1
_refine_ls_restrained_S_all 1.040
_refine_ls_R_factor_all 0.0634
_refine_ls_R_factor_gt 0.0401
_refine_ls_shift/su_max 0.000
_refine_ls_shift/su_mean 0.000
_refine_ls_structure_factor_coef Fsqd
_refine_ls_weighting_details 'calc w=1/[\s^2^(Fo^2^)+(0.0398P)^2^+0.0153P] where P=(Fo^2^+2Fc^2^)/3'
_refine_ls_weighting_scheme calc
_refine_ls_wR_factor_gt 0.0819
_refine_ls_wR_factor_ref 0.0888
_reflns_number_gt 2764
_reflns_number_total 3940
_reflns_threshold_expression >2sigma(I)
_cod_data_source_file CRC-2014-17-377.cif
_cod_data_source_block 2
_cod_depositor_comments
;
The following automatic conversions were performed:

data item '_symmetry_cell_setting' value 'Monoclinic' was changed to
'monoclinic' in accordance with the built-in table derived from the
CIF Core dictionary named 'cif_core.dic' version 2.4.5 last updated
on 2014-11-21.

Automatic conversion script
Id: cif_fix_values 8738 2021-04-28 16:35:53Z antanas 
;
_cod_original_cell_volume 900.1(3)
_cod_original_sg_symbol_H-M 'P2(1)   '
_cod_database_code 1566116

loop_
_symmetry_equiv_pos_as_xyz
'x, y, z'
'-x, y+1/2, -z'

loop_
_atom_site_label
_atom_site_type_symbol
_atom_site_fract_x
_atom_site_fract_y
_atom_site_fract_z
_atom_site_U_iso_or_equiv
_atom_site_adp_type
_atom_site_occupancy
_atom_site_symmetry_multiplicity
_atom_site_calc_flag
_atom_site_refinement_flags
_atom_site_disorder_assembly
_atom_site_disorder_group
O1 O 0.02578(14) 0.57008(19) 0.77730(13) 0.0640(4) Uani 1 1 d . . .
O2 O 0.10083(14) 0.5595(2) 0.51310(14) 0.0714(4) Uani 1 1 d . . .
N1 N 0.22733(16) 0.7910(2) 0.88156(16) 0.0481(4) Uani 1 1 d . . .
N2 N 0.30099(14) 0.7237(2) 0.70449(14) 0.0456(4) Uani 1 1 d . . .
C1 C 0.28313(16) 0.9605(2) 0.89551(17) 0.0411(4) Uani 1 1 d . . .
C2 C 0.34167(16) 1.0068(2) 0.81929(17) 0.0416(4) Uani 1 1 d . . .
C3 C 0.39078(18) 1.1833(3) 0.82900(19) 0.0535(5) Uani 1 1 d . . .
H3 H 0.4269 1.2153 0.7778 0.064 Uiso 1 1 calc R . .
C4 C 0.38766(19) 1.3105(3) 0.9107(2) 0.0586(5) Uani 1 1 d . . .
H4 H 0.4221 1.4264 0.9162 0.070 Uiso 1 1 calc R . .
C5 C 0.3320(2) 1.2626(3) 0.9852(2) 0.0552(5) Uani 1 1 d . . .
H5 H 0.3297 1.3475 1.0417 0.066 Uiso 1 1 calc R . .
C6 C 0.27999(18) 1.0926(2) 0.97752(19) 0.0502(4) Uani 1 1 d . . .
H6 H 0.2420 1.0651 1.0279 0.060 Uiso 1 1 calc R . .
C7 C 0.35405(17) 0.8803(2) 0.73319(17) 0.0453(4) Uani 1 1 d . . .
H7 H 0.4043 0.9159 0.6963 0.054 Uiso 1 1 calc R . .
C8 C 0.32581(18) 0.6014(3) 0.62735(17) 0.0483(4) Uani 1 1 d . . .
C9 C 0.2202(2) 0.5072(3) 0.53164(19) 0.0555(5) Uani 1 1 d . . .
C10 C 0.2410(3) 0.3726(3) 0.4622(2) 0.0790(7) Uani 1 1 d . . .
H10 H 0.1710 0.3082 0.3989 0.095 Uiso 1 1 calc R . .
C11 C 0.3665(4) 0.3355(4) 0.4878(3) 0.0908(9) Uani 1 1 d . . .
H11 H 0.3805 0.2452 0.4413 0.109 Uiso 1 1 calc R . .
C12 C 0.4705(3) 0.4279(4) 0.5796(3) 0.0836(8) Uani 1 1 d . . .
H12 H 0.5545 0.4022 0.5948 0.100 Uiso 1 1 calc R . .
C13 C 0.4503(2) 0.5610(3) 0.6506(2) 0.0648(6) Uani 1 1 d . . .
H13 H 0.5213 0.6234 0.7143 0.078 Uiso 1 1 calc R . .
C14 C -0.0121(3) 0.4779(4) 0.4114(3) 0.0993(9) Uani 1 1 d . . .
H14A H -0.0106 0.4941 0.3326 0.149 Uiso 1 1 calc R . .
H14B H -0.0889 0.5344 0.4048 0.149 Uiso 1 1 calc R . .
H14C H -0.0130 0.3501 0.4282 0.149 Uiso 1 1 calc R . .
C15 C 0.19275(17) 0.7013(2) 0.96405(17) 0.0413(4) Uani 1 1 d . . .
C16 C 0.08775(17) 0.5787(2) 0.90819(17) 0.0447(4) Uani 1 1 d . . .
C17 C 0.0536(2) 0.4765(3) 0.9839(2) 0.0552(5) Uani 1 1 d . . .
H17 H -0.0166 0.3964 0.9464 0.066 Uiso 1 1 calc R . .
C18 C 0.1230(2) 0.4929(3) 1.1148(2) 0.0618(6) Uani 1 1 d . . .
H18 H 0.0997 0.4234 1.1654 0.074 Uiso 1 1 calc R . .
C19 C 0.2267(2) 0.6112(3) 1.1713(2) 0.0574(5) Uani 1 1 d . . .
H19 H 0.2735 0.6215 1.2600 0.069 Uiso 1 1 calc R . .
C20 C 0.26129(18) 0.7154(2) 1.09546(18) 0.0487(4) Uani 1 1 d . . .
H20 H 0.3315 0.7955 1.1339 0.058 Uiso 1 1 calc R . .
C21 C -0.0558(3) 0.4205(4) 0.7169(3) 0.1161(12) Uani 1 1 d . . .
H21A H -0.0077 0.3096 0.7506 0.174 Uiso 1 1 calc R . .
H21B H -0.0868 0.4265 0.6265 0.174 Uiso 1 1 calc R . .
H21C H -0.1288 0.4232 0.7323 0.174 Uiso 1 1 calc R . .
H1 H 0.2185(18) 0.730(3) 0.8179(19) 0.054(6) Uiso 1 1 d . . .

loop_
_atom_site_aniso_label
_atom_site_aniso_U_11
_atom_site_aniso_U_22
_atom_site_aniso_U_33
_atom_site_aniso_U_23
_atom_site_aniso_U_13
_atom_site_aniso_U_12
O1 0.0771(9) 0.0564(8) 0.0528(9) -0.0005(7) 0.0273(8) -0.0229(8)
O2 0.0611(9) 0.0754(10) 0.0637(10) -0.0179(8) 0.0196(8) -0.0135(8)
N1 0.0627(10) 0.0406(8) 0.0513(10) -0.0056(7) 0.0358(9) -0.0126(7)
N2 0.0475(8) 0.0483(9) 0.0415(9) -0.0023(7) 0.0221(7) -0.0061(7)
C1 0.0363(9) 0.0361(9) 0.0430(10) 0.0006(8) 0.0131(8) -0.0032(7)
C2 0.0356(9) 0.0402(9) 0.0432(10) 0.0026(8) 0.0146(8) -0.0043(7)
C3 0.0477(11) 0.0508(11) 0.0555(12) 0.0029(10) 0.0201(10) -0.0133(9)
C4 0.0583(12) 0.0358(10) 0.0666(14) 0.0027(10) 0.0188(11) -0.0075(9)
C5 0.0579(12) 0.0379(10) 0.0576(13) -0.0054(9) 0.0187(11) 0.0012(9)
C6 0.0529(10) 0.0408(10) 0.0562(12) 0.0014(10) 0.0261(10) 0.0049(9)
C7 0.0427(10) 0.0484(10) 0.0454(10) 0.0056(9) 0.0219(9) -0.0052(8)
C8 0.0621(12) 0.0492(11) 0.0420(10) 0.0052(9) 0.0319(10) -0.0006(9)
C9 0.0774(14) 0.0466(11) 0.0436(11) -0.0009(9) 0.0304(11) -0.0049(10)
C10 0.128(2) 0.0608(14) 0.0559(14) -0.0076(12) 0.0512(16) -0.0053(15)
C11 0.150(3) 0.0659(17) 0.094(2) 0.0085(15) 0.089(2) 0.0234(18)
C12 0.107(2) 0.0795(18) 0.099(2) 0.0197(16) 0.076(2) 0.0253(17)
C13 0.0700(13) 0.0683(14) 0.0710(14) 0.0107(12) 0.0460(12) 0.0059(11)
C14 0.0867(18) 0.108(2) 0.0745(18) -0.0197(16) 0.0172(16) -0.0425(17)
C15 0.0458(10) 0.0354(9) 0.0507(11) 0.0017(8) 0.0299(9) 0.0044(8)
C16 0.0501(10) 0.0398(9) 0.0494(11) 0.0014(9) 0.0284(9) 0.0004(9)
C17 0.0606(12) 0.0499(12) 0.0660(14) 0.0016(10) 0.0395(11) -0.0093(9)
C18 0.0824(15) 0.0555(12) 0.0640(14) 0.0070(11) 0.0486(13) -0.0033(11)
C19 0.0767(14) 0.0521(12) 0.0499(11) 0.0052(10) 0.0360(11) 0.0064(11)
C20 0.0494(11) 0.0439(10) 0.0555(12) -0.0021(9) 0.0278(10) 0.0019(9)
C21 0.162(3) 0.085(2) 0.0731(19) -0.0130(16) 0.035(2) -0.062(2)

loop_
_atom_type_symbol
_atom_type_description
_atom_type_scat_dispersion_real
_atom_type_scat_dispersion_imag
_atom_type_scat_source
C C 0.0033 0.0016 'International Tables Vol C Tables 4.2.6.8 and 6.1.1.4'
H H 0.0000 0.0000 'International Tables Vol C Tables 4.2.6.8 and 6.1.1.4'
N N 0.0061 0.0033 'International Tables Vol C Tables 4.2.6.8 and 6.1.1.4'
O O 0.0106 0.0060 'International Tables Vol C Tables 4.2.6.8 and 6.1.1.4'

loop_
_geom_angle_atom_site_label_1
_geom_angle_atom_site_label_2
_geom_angle_atom_site_label_3
_geom_angle
_geom_angle_site_symmetry_1
_geom_angle_site_symmetry_3
C16 O1 C21 118.27(17) . .
C9 O2 C14 118.35(19) . .
C1 N1 C15 128.53(16) . .
C1 N1 H1 115.5(13) . .
C15 N1 H1 115.8(13) . .
C7 N2 C8 121.30(14) . .
N1 C1 C6 122.63(16) . .
N1 C1 C2 119.14(15) . .
C6 C1 C2 118.17(15) . .
C3 C2 C1 118.37(16) . .
C3 C2 C7 118.21(16) . .
C1 C2 C7 123.42(15) . .
C4 C3 C2 122.56(17) . .
C4 C3 H3 118.7 . .
C2 C3 H3 118.7 . .
C3 C4 C5 118.30(18) . .
C3 C4 H4 120.8 . .
C5 C4 H4 120.8 . .
C6 C5 C4 121.52(18) . .
C6 C5 H5 119.2 . .
C4 C5 H5 119.2 . .
C5 C6 C1 121.06(17) . .
C5 C6 H6 119.5 . .
C1 C6 H6 119.5 . .
N2 C7 C2 124.48(15) . .
N2 C7 H7 117.8 . .
C2 C7 H7 117.8 . .
C13 C8 C9 119.24(18) . .
C13 C8 N2 122.65(18) . .
C9 C8 N2 117.86(16) . .
O2 C9 C10 124.8(2) . .
O2 C9 C8 115.16(17) . .
C10 C9 C8 120.0(2) . .
C11 C10 C9 119.3(3) . .
C11 C10 H10 120.3 . .
C9 C10 H10 120.3 . .
C12 C11 C10 121.5(2) . .
C12 C11 H11 119.3 . .
C10 C11 H11 119.3 . .
C11 C12 C13 119.4(2) . .
C11 C12 H12 120.3 . .
C13 C12 H12 120.3 . .
C8 C13 C12 120.6(2) . .
C8 C13 H13 119.7 . .
C12 C13 H13 119.7 . .
O2 C14 H14A 109.5 . .
O2 C14 H14B 109.5 . .
H14A C14 H14B 109.5 . .
O2 C14 H14C 109.5 . .
H14A C14 H14C 109.5 . .
H14B C14 H14C 109.5 . .
C20 C15 N1 124.12(16) . .
C20 C15 C16 118.67(15) . .
N1 C15 C16 117.00(16) . .
O1 C16 C17 124.42(16) . .
O1 C16 C15 115.28(14) . .
C17 C16 C15 120.30(17) . .
C18 C17 C16 120.13(18) . .
C18 C17 H17 119.9 . .
C16 C17 H17 119.9 . .
C17 C18 C19 120.47(18) . .
C17 C18 H18 119.8 . .
C19 C18 H18 119.8 . .
C18 C19 C20 119.73(19) . .
C18 C19 H19 120.1 . .
C20 C19 H19 120.1 . .
C15 C20 C19 120.70(18) . .
C15 C20 H20 119.7 . .
C19 C20 H20 119.7 . .
O1 C21 H21A 109.5 . .
O1 C21 H21B 109.5 . .
H21A C21 H21B 109.5 . .
O1 C21 H21C 109.5 . .
H21A C21 H21C 109.5 . .
H21B C21 H21C 109.5 . .

loop_
_geom_bond_atom_site_label_1
_geom_bond_atom_site_label_2
_geom_bond_distance
_geom_bond_site_symmetry_2
O1 C16 1.370(2) .
O1 C21 1.403(3) .
O2 C9 1.362(2) .
O2 C14 1.422(3) .
N1 C1 1.377(2) .
N1 C15 1.402(2) .
N1 H1 0.85(2) .
N2 C7 1.272(2) .
N2 C8 1.417(2) .
C1 C6 1.393(2) .
C1 C2 1.426(2) .
C2 C3 1.400(2) .
C2 C7 1.446(2) .
C3 C4 1.366(3) .
C3 H3 0.9300 .
C4 C5 1.384(3) .
C4 H4 0.9300 .
C5 C6 1.372(3) .
C5 H5 0.9300 .
C6 H6 0.9300 .
C7 H7 0.9300 .
C8 C13 1.379(3) .
C8 C9 1.393(3) .
C9 C10 1.388(3) .
C10 C11 1.377(4) .
C10 H10 0.9300 .
C11 C12 1.359(4) .
C11 H11 0.9300 .
C12 C13 1.389(3) .
C12 H12 0.9300 .
C13 H13 0.9300 .
C14 H14A 0.9600 .
C14 H14B 0.9600 .
C14 H14C 0.9600 .
C15 C20 1.378(2) .
C15 C16 1.404(2) .
C16 C17 1.379(2) .
C17 C18 1.373(3) .
C17 H17 0.9300 .
C18 C19 1.374(3) .
C18 H18 0.9300 .
C19 C20 1.392(2) .
C19 H19 0.9300 .
C20 H20 0.9300 .
C21 H21A 0.9600 .
C21 H21B 0.9600 .
C21 H21C 0.9600 .

loop_
_geom_hbond_atom_site_label_D
_geom_hbond_atom_site_label_H
_geom_hbond_atom_site_label_A
_geom_hbond_distance_DH
_geom_hbond_distance_HA
_geom_hbond_distance_DA
_geom_hbond_angle_DHA
_geom_hbond_site_symmetry_A
C14 H14C O2 0.96 2.61 3.500(3) 154.2 2_546
N1 H1 N2 0.85(2) 2.018(18) 2.698(2) 136.9(17) .
